data_4130273
loop_
_publ_author_name
'Ding, Dong'
'Mou, Tao'
'Feng, Minghao'
'Jiang, Xuefeng'

_publ_section_title
;
 Utility of Ligand Effect in Homogenous Gold Catalysis: Enabling
 Regiodivergent \p-Bond-Activated Cyclization.
;
_journal_issue 16
_journal_name_full 'Journal of the American Chemical Society'
_journal_page_first 5218
_journal_page_last 5221
_journal_paper_doi 10.1021/jacs.6b01707
_journal_volume 138
_journal_year 2016
_chemical_formula_sum 'C23 H21 N O3 S'
_chemical_formula_weight 391.47
_space_group_IT_number 14
_space_group_name_Hall '-P 2ybc'
_space_group_name_H-M_alt 'P 1 21/c 1'
_symmetry_cell_setting monoclinic
_symmetry_space_group_name_H-M 'P 1 21/c 1'
_atom_sites_solution_hydrogens geom
_atom_sites_solution_primary direct
_atom_sites_solution_secondary difmap
_audit_creation_method SHELXL-97
_cell_angle_alpha 90.00
_cell_angle_beta 102.7550(10)
_cell_angle_gamma 90.00
_cell_formula_units_Z 4
_cell_length_a 13.2698(6)
_cell_length_b 7.9678(3)
_cell_length_c 18.6432(8)
_cell_measurement_temperature 296(2)
_cell_volume 1922.52(14)
_computing_structure_refinement 'SHELXL-97 (Sheldrick, 2008)'
_computing_structure_solution 'SHELXS-97 (Sheldrick, 2008)'
_diffrn_ambient_temperature 296(2)
_diffrn_measured_fraction_theta_full 0.999
_diffrn_measured_fraction_theta_max 0.999
_diffrn_radiation_monochromator graphite
_diffrn_radiation_source 'fine-focus sealed tube'
_diffrn_radiation_type MoK\a
_diffrn_radiation_wavelength 0.71073
_diffrn_reflns_av_R_equivalents 0.0465
_diffrn_reflns_av_sigmaI/netI 0.0309
_diffrn_reflns_limit_h_max 15
_diffrn_reflns_limit_h_min -15
_diffrn_reflns_limit_k_max 8
_diffrn_reflns_limit_k_min -9
_diffrn_reflns_limit_l_max 22
_diffrn_reflns_limit_l_min -22
_diffrn_reflns_number 21556
_diffrn_reflns_theta_full 25.01
_diffrn_reflns_theta_max 25.01
_diffrn_reflns_theta_min 1.57
_exptl_absorpt_coefficient_mu 0.193
_exptl_absorpt_correction_T_max 0.9606
_exptl_absorpt_correction_T_min 0.9498
_exptl_absorpt_correction_type multi-scan
_exptl_crystal_colour colorless
_exptl_crystal_density_diffrn 1.352
_exptl_crystal_density_method 'not measured'
_exptl_crystal_description block
_exptl_crystal_F_000 824
_exptl_crystal_size_max 0.27
_exptl_crystal_size_mid 0.22
_exptl_crystal_size_min 0.21
_refine_diff_density_max 1.049
_refine_diff_density_min -0.367
_refine_diff_density_rms 0.062
_refine_ls_extinction_method none
_refine_ls_goodness_of_fit_ref 1.040
_refine_ls_hydrogen_treatment constr
_refine_ls_matrix_type full
_refine_ls_number_parameters 253
_refine_ls_number_reflns 3389
_refine_ls_number_restraints 0
_refine_ls_restrained_S_all 1.040
_refine_ls_R_factor_all 0.0778
_refine_ls_R_factor_gt 0.0578
_refine_ls_shift/su_max 0.000
_refine_ls_shift/su_mean 0.000
_refine_ls_structure_factor_coef Fsqd
_refine_ls_weighting_details 'calc w=1/[\s^2^(Fo^2^)+(0.1020P)^2^+1.4236P] where P=(Fo^2^+2Fc^2^)/3'
_refine_ls_weighting_scheme calc
_refine_ls_wR_factor_gt 0.1694
_refine_ls_wR_factor_ref 0.1896
_reflns_number_gt 2518
_reflns_number_total 3389
_reflns_threshold_expression >2sigma(I)
_cod_data_source_file ja6b01707_si_002.cif
_cod_data_source_block z
_cod_depositor_comments
;
The following automatic conversions were performed:

data item '_symmetry_cell_setting' value 'Monoclinic' was changed to
'monoclinic' in accordance with the
/home/saulius/struct/COD-crude-data/automatic-downloads/DataCite-retrospective/ACS/depositions/lib/dictionaries/cif_core.dic
dictionary named 'cif_core.dic' version 2.4.2 last updated on
2011-04-26.

Automatic conversion script
Id: cif_fix_values 6909 2019-04-08 15:41:33Z antanas 
;
_cod_original_sg_symbol_H-M P2(1)/c
_cod_database_code 4130273

loop_
_symmetry_equiv_pos_as_xyz
'x, y, z'
'-x, y+1/2, -z+1/2'
'-x, -y, -z'
'x, -y-1/2, z-1/2'

loop_
_atom_site_label
_atom_site_type_symbol
_atom_site_fract_x
_atom_site_fract_y
_atom_site_fract_z
_atom_site_U_iso_or_equiv
_atom_site_adp_type
_atom_site_occupancy
_atom_site_symmetry_multiplicity
_atom_site_calc_flag
_atom_site_refinement_flags
S1 S 0.26064(6) 0.56341(11) 0.08148(4) 0.0490(3) Uani 1 1 d .
O1 O 0.18153(19) 0.6744(3) 0.09316(13) 0.0632(7) Uani 1 1 d .
O2 O 0.36238(19) 0.5763(3) 0.12625(13) 0.0626(7) Uani 1 1 d .
N1 N 0.2201(2) 0.3712(3) 0.09473(13) 0.0486(7) Uani 1 1 d .
C1 C 0.1937(3) 0.1270(4) -0.15648(18) 0.0555(8) Uani 1 1 d .
H1A H 0.2571 0.1793 -0.1393 0.067 Uiso 1 1 calc R
C2 C 0.1694(3) 0.0650(5) -0.2274(2) 0.0676(10) Uani 1 1 d .
H2A H 0.2164 0.0748 -0.2575 0.081 Uiso 1 1 calc R
C3 C 0.0751(4) -0.0116(5) -0.2536(2) 0.0721(11) Uani 1 1 d .
H3A H 0.0587 -0.0544 -0.3012 0.087 Uiso 1 1 calc R
C4 C 0.0056(3) -0.0246(5) -0.2093(2) 0.0696(11) Uani 1 1 d .
H4A H -0.0581 -0.0755 -0.2270 0.083 Uiso 1 1 calc R
C5 C 0.0298(3) 0.0381(4) -0.13798(18) 0.0575(9) Uani 1 1 d .
H5A H -0.0181 0.0301 -0.1084 0.069 Uiso 1 1 calc R
C6 C 0.1251(2) 0.1125(4) -0.11064(17) 0.0483(8) Uani 1 1 d .
C7 C 0.1088(3) 0.3371(5) 0.06907(19) 0.0588(9) Uani 1 1 d .
H7A H 0.0706 0.4403 0.0706 0.071 Uiso 1 1 calc R
H7B H 0.0874 0.2577 0.1023 0.071 Uiso 1 1 calc R
C8 C 0.0824(2) 0.2681(4) -0.00697(18) 0.0532(8) Uani 1 1 d .
H8A H 0.0170 0.2876 -0.0361 0.064 Uiso 1 1 calc R
C9 C 0.1504(2) 0.1790(4) -0.03422(16) 0.0461(7) Uani 1 1 d .
C10 C 0.2521(2) 0.1419(4) 0.01513(16) 0.0450(7) Uani 1 1 d .
C11 C 0.2844(2) 0.2355(4) 0.08011(15) 0.0471(8) Uani 1 1 d .
C12 C 0.3749(3) 0.1963(5) 0.12987(17) 0.0550(9) Uani 1 1 d .
H12A H 0.3948 0.2596 0.1725 0.066 Uiso 1 1 calc R
C13 C 0.4362(3) 0.0640(5) 0.11710(19) 0.0546(8) Uani 1 1 d .
C14 C 0.4062(3) -0.0264(4) 0.0526(2) 0.0567(9) Uani 1 1 d .
H14A H 0.4477 -0.1137 0.0427 0.068 Uiso 1 1 calc R
C15 C 0.3153(3) 0.0110(4) 0.00266(18) 0.0516(8) Uani 1 1 d .
H15A H 0.2963 -0.0525 -0.0400 0.062 Uiso 1 1 calc R
C16 C 0.5328(3) 0.0171(5) 0.1728(2) 0.0730(11) Uani 1 1 d .
H16A H 0.5920 0.0665 0.1582 0.088 Uiso 1 1 calc R
H16B H 0.5292 0.0642 0.2201 0.088 Uiso 1 1 calc R
C17 C 0.2698(2) 0.5750(4) -0.01141(16) 0.0438(7) Uani 1 1 d .
C18 C 0.3580(3) 0.5180(5) -0.03083(19) 0.0561(9) Uani 1 1 d .
H18A H 0.4127 0.4760 0.0047 0.067 Uiso 1 1 calc R
C19 C 0.3641(3) 0.5238(5) -0.1033(2) 0.0643(10) Uani 1 1 d .
H19A H 0.4240 0.4865 -0.1164 0.077 Uiso 1 1 calc R
C20 C 0.2834(3) 0.5838(5) -0.15749(19) 0.0586(9) Uani 1 1 d .
C21 C 0.1960(3) 0.6407(5) -0.13613(19) 0.0593(9) Uani 1 1 d .
H21A H 0.1410 0.6825 -0.1715 0.071 Uiso 1 1 calc R
C22 C 0.1887(2) 0.6366(4) -0.06347(17) 0.0499(8) Uani 1 1 d .
H22A H 0.1294 0.6752 -0.0499 0.060 Uiso 1 1 calc R
C23 C 0.2895(4) 0.5856(7) -0.2366(2) 0.0915(15) Uani 1 1 d .
H23B H 0.3552 0.5419 -0.2413 0.137 Uiso 1 1 calc R
H23C H 0.2821 0.6987 -0.2548 0.137 Uiso 1 1 calc R
H23D H 0.2352 0.5174 -0.2647 0.137 Uiso 1 1 calc R
O3 O 0.5479(3) -0.1600(5) 0.1804(2) 0.1297(15) Uani 1 1 d .
H3B H 0.4931 -0.2083 0.1640 0.195 Uiso 1 1 calc R

loop_
_atom_site_aniso_label
_atom_site_aniso_U_11
_atom_site_aniso_U_22
_atom_site_aniso_U_33
_atom_site_aniso_U_23
_atom_site_aniso_U_13
_atom_site_aniso_U_12
S1 0.0541(5) 0.0508(5) 0.0419(4) -0.0044(3) 0.0103(3) -0.0029(4)
O1 0.0732(16) 0.0606(15) 0.0614(14) -0.0101(12) 0.0271(12) 0.0075(13)
O2 0.0654(15) 0.0655(16) 0.0504(13) -0.0046(11) -0.0011(11) -0.0118(12)
N1 0.0529(15) 0.0514(16) 0.0438(14) -0.0012(12) 0.0154(12) -0.0038(13)
C1 0.060(2) 0.057(2) 0.0482(18) 0.0015(15) 0.0086(15) 0.0011(17)
C2 0.084(3) 0.073(3) 0.0475(19) 0.0061(17) 0.0182(19) 0.007(2)
C3 0.098(3) 0.069(3) 0.0414(19) 0.0005(17) -0.002(2) 0.005(2)
C4 0.072(2) 0.065(2) 0.059(2) -0.0005(18) -0.0142(19) -0.005(2)
C5 0.056(2) 0.060(2) 0.0510(19) 0.0027(16) 0.0007(16) -0.0034(17)
C6 0.0527(19) 0.0445(18) 0.0461(17) 0.0053(14) 0.0076(14) 0.0030(14)
C7 0.057(2) 0.062(2) 0.063(2) -0.0038(17) 0.0259(17) -0.0054(17)
C8 0.0439(17) 0.059(2) 0.0570(19) -0.0018(16) 0.0124(15) -0.0048(16)
C9 0.0474(17) 0.0448(18) 0.0451(16) 0.0033(13) 0.0078(13) -0.0081(14)
C10 0.0478(17) 0.0421(17) 0.0454(16) 0.0065(13) 0.0111(13) -0.0047(14)
C11 0.0531(18) 0.0503(19) 0.0384(15) 0.0072(13) 0.0113(13) -0.0070(15)
C12 0.064(2) 0.060(2) 0.0385(16) 0.0050(14) 0.0061(15) -0.0046(17)
C13 0.0534(19) 0.057(2) 0.0504(18) 0.0097(16) 0.0048(15) -0.0015(16)
C14 0.057(2) 0.047(2) 0.064(2) 0.0068(16) 0.0077(16) 0.0040(16)
C15 0.057(2) 0.0478(19) 0.0474(18) 0.0014(14) 0.0071(15) -0.0031(16)
C16 0.069(2) 0.072(3) 0.068(2) 0.009(2) -0.0044(19) 0.007(2)
C17 0.0441(16) 0.0434(17) 0.0453(16) 0.0006(13) 0.0131(13) -0.0039(14)
C18 0.0443(18) 0.069(2) 0.056(2) 0.0085(16) 0.0131(15) 0.0049(16)
C19 0.056(2) 0.078(3) 0.067(2) 0.0042(19) 0.0301(18) 0.0034(19)
C20 0.073(2) 0.056(2) 0.0490(18) 0.0006(16) 0.0201(17) -0.0108(18)
C21 0.061(2) 0.059(2) 0.054(2) 0.0093(16) 0.0059(16) 0.0008(17)
C22 0.0456(17) 0.055(2) 0.0485(18) 0.0031(15) 0.0092(14) 0.0036(15)
C23 0.114(4) 0.114(4) 0.052(2) 0.001(2) 0.031(2) -0.013(3)
O3 0.133(3) 0.104(3) 0.125(3) 0.012(2) -0.031(2) 0.027(2)

loop_
_atom_type_symbol
_atom_type_description
_atom_type_scat_dispersion_real
_atom_type_scat_dispersion_imag
_atom_type_scat_source
C C 0.0033 0.0016 'International Tables Vol C Tables 4.2.6.8 and 6.1.1.4'
H H 0.0000 0.0000 'International Tables Vol C Tables 4.2.6.8 and 6.1.1.4'
N N 0.0061 0.0033 'International Tables Vol C Tables 4.2.6.8 and 6.1.1.4'
O O 0.0106 0.0060 'International Tables Vol C Tables 4.2.6.8 and 6.1.1.4'
S S 0.1246 0.1234 'International Tables Vol C Tables 4.2.6.8 and 6.1.1.4'

loop_
_geom_angle_atom_site_label_1
_geom_angle_atom_site_label_2
_geom_angle_atom_site_label_3
_geom_angle
O1 S1 O2 120.00(15)
O1 S1 N1 106.01(15)
O2 S1 N1 105.99(14)
O1 S1 C17 109.28(15)
O2 S1 C17 107.99(15)
N1 S1 C17 106.81(13)
C11 N1 C7 113.2(3)
C11 N1 S1 116.1(2)
C7 N1 S1 117.1(2)
C2 C1 C6 121.0(4)
C2 C1 H1A 119.5
C6 C1 H1A 119.5
C3 C2 C1 119.9(4)
C3 C2 H2A 120.0
C1 C2 H2A 120.0
C4 C3 C2 119.8(4)
C4 C3 H3A 120.1
C2 C3 H3A 120.1
C3 C4 C5 120.4(4)
C3 C4 H4A 119.8
C5 C4 H4A 119.8
C6 C5 C4 120.3(4)
C6 C5 H5A 119.9
C4 C5 H5A 119.9
C1 C6 C5 118.6(3)
C1 C6 C9 121.4(3)
C5 C6 C9 119.9(3)
N1 C7 C8 112.7(3)
N1 C7 H7A 109.1
C8 C7 H7A 109.1
N1 C7 H7B 109.1
C8 C7 H7B 109.1
H7A C7 H7B 107.8
C9 C8 C7 121.5(3)
C9 C8 H8A 119.3
C7 C8 H8A 119.3
C8 C9 C10 117.9(3)
C8 C9 C6 121.7(3)
C10 C9 C6 120.3(3)
C15 C10 C11 117.5(3)
C15 C10 C9 123.0(3)
C11 C10 C9 119.4(3)
C12 C11 C10 120.9(3)
C12 C11 N1 120.4(3)
C10 C11 N1 118.7(3)
C11 C12 C13 120.9(3)
C11 C12 H12A 119.5
C13 C12 H12A 119.5
C14 C13 C12 118.6(3)
C14 C13 C16 120.5(3)
C12 C13 C16 120.9(3)
C13 C14 C15 120.9(3)
C13 C14 H14A 119.5
C15 C14 H14A 119.5
C14 C15 C10 121.2(3)
C14 C15 H15A 119.4
C10 C15 H15A 119.4
O3 C16 C13 113.1(3)
O3 C16 H16A 109.0
C13 C16 H16A 109.0
O3 C16 H16B 109.0
C13 C16 H16B 109.0
H16A C16 H16B 107.8
C22 C17 C18 120.8(3)
C22 C17 S1 120.0(2)
C18 C17 S1 119.2(2)
C19 C18 C17 119.1(3)
C19 C18 H18A 120.5
C17 C18 H18A 120.5
C18 C19 C20 121.8(3)
C18 C19 H19A 119.1
C20 C19 H19A 119.1
C21 C20 C19 117.7(3)
C21 C20 C23 120.8(4)
C19 C20 C23 121.5(4)
C22 C21 C20 121.3(3)
C22 C21 H21A 119.3
C20 C21 H21A 119.3
C17 C22 C21 119.3(3)
C17 C22 H22A 120.4
C21 C22 H22A 120.4
C20 C23 H23B 109.5
C20 C23 H23C 109.5
H23B C23 H23C 109.5
C20 C23 H23D 109.5
H23B C23 H23D 109.5
H23C C23 H23D 109.5
C16 O3 H3B 109.5

loop_
_geom_bond_atom_site_label_1
_geom_bond_atom_site_label_2
_geom_bond_distance
S1 O1 1.425(2)
S1 O2 1.426(2)
S1 N1 1.660(3)
S1 C17 1.765(3)
N1 C11 1.440(4)
N1 C7 1.474(4)
C1 C2 1.382(5)
C1 C6 1.384(5)
C1 H1A 0.9300
C2 C3 1.381(6)
C2 H2A 0.9300
C3 C4 1.372(6)
C3 H3A 0.9300
C4 C5 1.389(5)
C4 H4A 0.9300
C5 C6 1.388(5)
C5 H5A 0.9300
C6 C9 1.487(4)
C7 C8 1.488(5)
C7 H7A 0.9700
C7 H7B 0.9700
C8 C9 1.335(4)
C8 H8A 0.9300
C9 C10 1.485(4)
C10 C15 1.390(5)
C10 C11 1.407(4)
C11 C12 1.381(4)
C12 C13 1.384(5)
C12 H12A 0.9300
C13 C14 1.382(5)
C13 C16 1.508(5)
C14 C15 1.384(5)
C14 H14A 0.9300
C15 H15A 0.9300
C16 O3 1.428(6)
C16 H16A 0.9700
C16 H16B 0.9700
C17 C22 1.372(4)
C17 C18 1.376(4)
C18 C19 1.372(5)
C18 H18A 0.9300
C19 C20 1.385(5)
C19 H19A 0.9300
C20 C21 1.384(5)
C20 C23 1.496(5)
C21 C22 1.380(4)
C21 H21A 0.9300
C22 H22A 0.9300
C23 H23B 0.9600
C23 H23C 0.9600
C23 H23D 0.9600
O3 H3B 0.8200

loop_
_geom_torsion_atom_site_label_1
_geom_torsion_atom_site_label_2
_geom_torsion_atom_site_label_3
_geom_torsion_atom_site_label_4
_geom_torsion
O1 S1 N1 C11 175.2(2)
O2 S1 N1 C11 -56.2(2)
C17 S1 N1 C11 58.8(2)
O1 S1 N1 C7 37.2(3)
O2 S1 N1 C7 165.8(2)
C17 S1 N1 C7 -79.2(2)
C6 C1 C2 C3 0.5(6)
C1 C2 C3 C4 0.6(6)
C2 C3 C4 C5 -0.4(6)
C3 C4 C5 C6 -0.8(6)
C2 C1 C6 C5 -1.7(5)
C2 C1 C6 C9 -179.9(3)
C4 C5 C6 C1 1.8(5)
C4 C5 C6 C9 -179.9(3)
C11 N1 C7 C8 -46.5(4)
S1 N1 C7 C8 92.7(3)
N1 C7 C8 C9 28.2(5)
C7 C8 C9 C10 3.4(5)
C7 C8 C9 C6 -178.8(3)
C1 C6 C9 C8 134.5(3)
C5 C6 C9 C8 -43.7(5)
C1 C6 C9 C10 -47.7(4)
C5 C6 C9 C10 134.0(3)
C8 C9 C10 C15 159.1(3)
C6 C9 C10 C15 -18.7(5)
C8 C9 C10 C11 -16.9(4)
C6 C9 C10 C11 165.3(3)
C15 C10 C11 C12 -1.0(4)
C9 C10 C11 C12 175.2(3)
C15 C10 C11 N1 -179.6(3)
C9 C10 C11 N1 -3.4(4)
C7 N1 C11 C12 -143.5(3)
S1 N1 C11 C12 76.9(3)
C7 N1 C11 C10 35.1(4)
S1 N1 C11 C10 -104.5(3)
C10 C11 C12 C13 0.1(5)
N1 C11 C12 C13 178.6(3)
C11 C12 C13 C14 1.3(5)
C11 C12 C13 C16 -177.7(3)
C12 C13 C14 C15 -1.8(5)
C16 C13 C14 C15 177.2(3)
C13 C14 C15 C10 0.9(5)
C11 C10 C15 C14 0.6(5)
C9 C10 C15 C14 -175.5(3)
C14 C13 C16 O3 -38.5(5)
C12 C13 C16 O3 140.5(4)
O1 S1 C17 C22 -20.0(3)
O2 S1 C17 C22 -152.1(3)
N1 S1 C17 C22 94.2(3)
O1 S1 C17 C18 161.5(3)
O2 S1 C17 C18 29.4(3)
N1 S1 C17 C18 -84.2(3)
C22 C17 C18 C19 0.2(5)
S1 C17 C18 C19 178.6(3)
C17 C18 C19 C20 -0.7(6)
C18 C19 C20 C21 0.9(6)
C18 C19 C20 C23 -178.4(4)
C19 C20 C21 C22 -0.6(6)
C23 C20 C21 C22 178.7(4)
C18 C17 C22 C21 0.1(5)
S1 C17 C22 C21 -178.3(3)
C20 C21 C22 C17 0.0(5)
